data_2012386
loop_
_publ_author_name
'Miyashita, Yoshitaro'
'Arai, Satoshi'
'Yamada, Yasunori'
'Fujisawa, Kiyoshi'
'Okamoto, Ken-ichi'

_publ_section_title
;<i>anti</i>-Bis(\m-2-ammonioethanethiolato-\k^2^<i>S</i>:<i>S</i>)bis[dichloropalladium(II)]
 dihydrate
;
_journal_issue 12
_journal_name_full 'Acta Crystallographica Section C'
_journal_page_first 1393
_journal_page_last 1394
_journal_paper_doi 10.1107/S0108270101015736
_journal_volume 57
_journal_year 2001
_chemical_formula_iupac '[Pd2 Cl4 (C2 H7 N S)2], 2H2 O'
_chemical_formula_moiety 'C4 H14 Cl4 N2 Pd2 S2, 2H2 O'
_chemical_formula_sum 'C4 H18 Cl4 N2 O2 Pd2 S2'
_chemical_formula_weight 544.93
_space_group_IT_number 14
_symmetry_cell_setting monoclinic
_symmetry_space_group_name_Hall '-P 2ybc'
_symmetry_space_group_name_H-M 'P 1 21/c 1'
_cell_angle_alpha 90
_cell_angle_beta 91.680(10)
_cell_angle_gamma 90
_cell_formula_units_Z 2
_cell_length_a 7.4490(10)
_cell_length_b 8.941(3)
_cell_length_c 11.984(2)
_cell_measurement_reflns_used 25
_cell_measurement_temperature 296.2
_cell_measurement_theta_max 14.1
_cell_measurement_theta_min 11.2
_cell_volume 797.8(3)
_computing_cell_refinement WinAFC
_computing_data_collection 'WinAFC (Rigaku Corporation, 1999)'
_computing_data_reduction 'TEXSAN (Molecular Structure Corporation, 1999)'
_computing_publication_material TEXSAN
_computing_structure_refinement TEXSAN
_computing_structure_solution 'SIR92 (Altomare et al., 1994)'
_diffrn_measured_fraction_theta_full .5153
_diffrn_measured_fraction_theta_max .5153
_diffrn_measurement_device_type 'Rigaku AFC-7S'
_diffrn_measurement_method \w-2\q
_diffrn_radiation_type MoK\a
_diffrn_radiation_wavelength .7107
_diffrn_reflns_av_R_equivalents .063
_diffrn_reflns_limit_h_max 9
_diffrn_reflns_limit_h_min 0
_diffrn_reflns_limit_k_max 11
_diffrn_reflns_limit_k_min 0
_diffrn_reflns_limit_l_max 15
_diffrn_reflns_limit_l_min -15
_diffrn_reflns_number 1970
_diffrn_reflns_theta_full 27.50
_diffrn_reflns_theta_max 27.50
_diffrn_standards_decay_% .08
_diffrn_standards_interval_count 150
_diffrn_standards_number 3
_exptl_absorpt_coefficient_mu 3.174
_exptl_absorpt_correction_T_max .776
_exptl_absorpt_correction_T_min .729
_exptl_absorpt_correction_type '\y scan'
_exptl_absorpt_process_details '(North et al., 1968)'
_exptl_crystal_colour orange
_exptl_crystal_density_diffrn 2.268
_exptl_crystal_density_method 'not measured'
_exptl_crystal_description prismatic
_exptl_crystal_size_max .150
_exptl_crystal_size_mid .100
_exptl_crystal_size_min .080
_refine_diff_density_max 1.11
_refine_diff_density_min -1.05
_refine_ls_extinction_coef .0034(9)
_refine_ls_extinction_method 'Zachariasen (1967), type 2, Gaussian isotropic'
_refine_ls_goodness_of_fit_ref .969
_refine_ls_hydrogen_treatment noref
_refine_ls_number_parameters 74
_refine_ls_number_reflns 1833
_refine_ls_R_factor_gt .0437
_refine_ls_shift/su_max .0002
_refine_ls_structure_factor_coef Fsqd
_refine_ls_weighting_details 'w = 1/[\s^2^(Fo^2^) + {0.03[max(Fo^2^,0) + 2Fc^2^]/3}^2^]'
_refine_ls_weighting_scheme calc
_refine_ls_wR_factor_ref .1082
_reflns_number_gt 982
_reflns_number_total 1833
_reflns_threshold_expression F^2^>2\s(F^2^)
_cod_data_source_file oa1118.cif
_cod_data_source_block I
_cod_original_sg_symbol_H-M 'P 21/c'
_cod_database_code 2012386
_cod_database_fobs_code 2012386

loop_
_symmetry_equiv_pos_as_xyz
x,y,z
-x,1/2+y,1/2-z
-x,-y,-z
x,1/2-y,1/2+z

loop_
_atom_site_label
_atom_site_fract_x
_atom_site_fract_y
_atom_site_fract_z
_atom_site_U_iso_or_equiv
_atom_site_adp_type
_atom_site_calc_flag
_atom_site_refinement_flags
_atom_site_occupancy
_atom_site_disorder_assembly
_atom_site_disorder_group
_atom_site_type_symbol
Pd1 .68536(9) .44120(8) .43119(6) .0283(2) Uani d . 1.00 . . Pd
Cl1 .7901(3) .4937(3) .2517(2) .0462(7) Uani d . 1.00 . . Cl
Cl2 .9194(4) .2732(3) .4737(2) .0547(9) Uani d . 1.00 . . Cl
S1 .4609(3) .6140(3) .4108(2) .0294(6) Uani d . 1.00 . . S
O1 .3120(10) .4740(10) .0091(7) .104(4) Uani d . 1.00 . . O
N1 .1654(10) .3422(10) .1990(7) .046(2) Uani d . 1.00 . . N
C1 .3200(10) .5540(10) .2942(7) .040(3) Uani d . 1.00 . . C
C2 .2890(10) .3880(10) .2924(8) .040(3) Uani d . 1.00 . . C
H1 .0526 .3901 .2065 .0548 Uiso calc . 1.00 . . H
H2 .2154 .3704 .1300 .0548 Uiso calc . 1.00 . . H
H3 .1495 .2369 .2006 .0548 Uiso calc . 1.00 . . H
H4 .2068 .6026 .2985 .0474 Uiso calc . 1.00 . . H
H5 .3753 .5817 .2270 .0474 Uiso calc . 1.00 . . H
H6 .2378 .3590 .3609 .0475 Uiso calc . 1.00 . . H
H7 .4007 .3390 .2845 .0475 Uiso calc . 1.00 . . H

loop_
_atom_site_aniso_label
_atom_site_aniso_U_11
_atom_site_aniso_U_22
_atom_site_aniso_U_33
_atom_site_aniso_U_12
_atom_site_aniso_U_13
_atom_site_aniso_U_23
Pd1 .0250(3) .0335(4) .0264(3) .0023(4) .0033(2) -.0018(4)
Cl1 .0440(10) .066(2) .0290(10) .0090(10) .0100(10) .0040(10)
Cl2 .044(2) .063(2) .058(2) .0240(10) .0080(10) .0130(10)
S1 .0320(10) .0290(10) .0280(10) -.0010(10) .0026(10) -.0015(10)
O1 .134(9) .118(9) .058(5) -.032(8) -.029(6) .018(5)
N1 .026(4) .052(6) .058(5) -.001(4) -.015(4) -.025(5)
C1 .043(5) .038(5) .037(5) .010(6) -.005(4) -.003(5)
C2 .032(5) .048(6) .039(5) -.002(5) .007(4) -.008(5)

loop_
_atom_type_symbol
_atom_type_description
_atom_type_scat_dispersion_real
_atom_type_scat_dispersion_imag
_atom_type_scat_source
C C .003 .002
;International Tables for Crystallography
(1992, Vol. C, Tables 4.2.6.8 and 6.1.1.1)
;
H H .000 .000
;International Tables for Crystallography
(1992, Vol. C, Table 6.1.1.2)
;
N N .006 .003
;International Tables for Crystallography
(1992, Vol. C, Tables 4.2.6.8 and 6.1.1.1)
;
S S .125 .123
;International Tables for Crystallography
(1992, Vol. C, Tables 4.2.6.8 and 6.1.1.1)
;
Cl Cl .148 .159
;International Tables for Crystallography
(1992, Vol. C, Tables 4.2.6.8 and 6.1.1.1)
;
Pd Pd -.999 1.007
;International Tables for Crystallography
(1992, Vol. C, Tables 4.2.6.8 and 6.1.1.1)
;
O O .011 .006
;International Tables for Crystallography
(1992, Vol. C, Tables 4.2.6.8 and 6.1.1.1)
;

loop_
_geom_angle_atom_site_label_1
_geom_angle_atom_site_label_2
_geom_angle_atom_site_label_3
_geom_angle_site_symmetry_2
_geom_angle_site_symmetry_3
_geom_angle
_geom_angle_publ_flag
Cl1 Pd1 Cl2 1_555 1_555 93.55(9) yes
Cl1 Pd1 S1 1_555 1_555 91.62(9) yes
Cl1 Pd1 S1 1_555 3_666 170.40(9) yes
Cl2 Pd1 S1 1_555 1_555 173.35(9) yes
Cl2 Pd1 S1 1_555 3_666 92.94(9) yes
S1 Pd1 S1 1_555 3_666 82.46(9) yes
Pd1 S1 Pd1 1_555 3_666 97.54(9) yes
Pd1 S1 C1 1_555 1_555 106.8(3) yes
Pd1 S1 C1 3_666 3_666 107.3(3) yes
S1 C1 C2 1_555 1_555 113.1(7) no
N1 C2 C1 1_555 1_555 112.1(8) no

loop_
_geom_bond_atom_site_label_1
_geom_bond_atom_site_label_2
_geom_bond_site_symmetry_1
_geom_bond_site_symmetry_2
_geom_bond_distance
_geom_bond_publ_flag
Pd1 Cl1 . . 2.357(2) yes
Pd1 Cl2 . . 2.346(3) yes
Pd1 S1 . . 2.285(3) yes
Pd1 S1 . 3_666 2.267(2) yes
S1 C1 . . 1.806(9) no
N1 C2 . . 1.480(10) no
C1 C2 . . 1.500(10) no

loop_
_geom_contact_atom_site_label_1
_geom_contact_atom_site_label_2
_geom_contact_distance
_geom_contact_site_symmetry_2
Cl1 N1 3.186(8) 1_655
Cl1 N1 3.188(9) 2_655
Cl1 O1 3.208(9) 3_665
Cl2 O1 3.190(10) 2_645
Cl2 N1 3.380(8) 4_655
O1 N1 2.810(10) .
O1 O1 2.86(2) 3_665
O1 C2 3.490(10) .
O1 C1 3.490(10) .
Pd1 Pd1 3.4230(10) 3_666

loop_
_geom_torsion_atom_site_label_1
_geom_torsion_atom_site_label_2
_geom_torsion_atom_site_label_3
_geom_torsion_atom_site_label_4
_geom_torsion_site_symmetry_1
_geom_torsion_site_symmetry_2
_geom_torsion_site_symmetry_3
_geom_torsion_site_symmetry_4
_geom_torsion
_geom_torsion_publ_flag
Pd1 S1 Pd1 Cl1 1_555 1_555 3_666 3_666 52.3(6) no
Pd1 S1 Pd1 Cl2 1_555 1_555 3_666 3_666 -175.20(10) no
Pd1 S1 Pd1 S1 1_555 1_555 3_666 3_666 .0 no
Pd1 S1 C1 C2 1_555 1_555 1_555 1_555 40.6(7) no
Pd1 S1 Pd1 Cl1 1_555 3_666 3_666 3_666 -172.41(10) no
Pd1 S1 Pd1 Cl2 1_555 3_666 3_666 3_666 46.5(9) no
Pd1 S1 Pd1 S1 1_555 3_666 3_666 1_555 .0 no
Pd1 S1 C1 C2 1_555 3_666 3_666 3_666 63.1(7) no
Cl1 Pd1 S1 C1 1_555 1_555 1_555 1_555 61.7(3) no
Cl1 Pd1 S1 C1 1_555 1_555 3_666 3_666 -162.6(6) no
Cl2 Pd1 S1 C1 1_555 1_555 1_555 1_555 -157.2(9) no
Cl2 Pd1 S1 C1 1_555 1_555 3_666 3_666 64.9(4) no
S1 Pd1 S1 Pd1 1_555 1_555 3_666 3_666 .0 no
S1 Pd1 S1 C1 1_555 1_555 3_666 3_666 -110.3(4) no
S1 Pd1 S1 Pd1 1_555 3_666 3_666 1_555 .0 no
S1 Pd1 S1 C1 1_555 3_666 3_666 3_666 110.7(4) no
S1 C1 C2 N1 1_555 1_555 1_555 1_555 177.3(6) no
